data_7155558
loop_
_publ_author_name
'Fensterbank, Louis'
'Guelen, Simon'
'Blazejak, Max'
'Chamoreau, Lise-Marie'
'Arnaud, Huguet'
'Derenne, Sylvie'
'Volatron, Francois'
'Mansuy, Virgine'

_publ_section_title
;
 Photochemical Studies on Bis-Sulfide and -Sulfone Tethered Polyenic
 Derivatives
;
_journal_name_full 'Org. Biomol. Chem.'
_journal_paper_doi 10.1039/C7OB00551B
_journal_year 2017
_chemical_formula_moiety 'C16 H14 O2 S2'
_chemical_formula_sum 'C16 H14 O2 S2'
_chemical_formula_weight 302.39
_chemical_name_systematic
;
 ?
;
_space_group_crystal_system monoclinic
_space_group_IT_number 14
_space_group_name_Hall '-P 2ybc'
_space_group_name_H-M_alt 'P 1 21/c 1'
_symmetry_space_group_name_Hall '-P 2ybc'
_symmetry_space_group_name_H-M 'P 1 21/c 1'
_atom_sites_solution_hydrogens geom
_atom_sites_solution_primary iterative
_atom_sites_solution_secondary difmap
_audit_creation_method SHELXL-2013
_audit_update_record
;
2017-03-01 deposited with the CCDC.
2017-04-05 downloaded from the CCDC.
;
_cell_angle_alpha 90
_cell_angle_beta 100.811(2)
_cell_angle_gamma 90
_cell_formula_units_Z 4
_cell_length_a 13.8437(4)
_cell_length_b 12.6589(4)
_cell_length_c 8.7099(2)
_cell_measurement_reflns_used 2957
_cell_measurement_temperature 200(2)
_cell_measurement_theta_max 67.35
_cell_measurement_theta_min 3.25
_cell_volume 1499.28(7)
_computing_cell_refinement 'Bruker SAINT'
_computing_data_collection 'Bruker APEX2'
_computing_data_reduction 'Bruker SAINT'
_computing_molecular_graphics 'DIAMOND (Brandenburg, 2006)'
_computing_publication_material 'WinGX publication routines (Farrugia, 2012)'
_computing_structure_refinement 'SHELXL-2013 (Sheldrick, 2013)'
_diffrn_ambient_temperature 200(2)
_diffrn_measured_fraction_theta_full 0.972
_diffrn_measured_fraction_theta_max 0.968
_diffrn_measurement_device_type 'Bruker APEX-II CCD'
_diffrn_measurement_method '\f and \w scans'
_diffrn_radiation_monochromator 'multi layer miror'
_diffrn_radiation_type CuK\a
_diffrn_radiation_wavelength 1.54178
_diffrn_reflns_av_R_equivalents 0.0283
_diffrn_reflns_av_unetI/netI 0.0279
_diffrn_reflns_Laue_measured_fraction_full 0.972
_diffrn_reflns_Laue_measured_fraction_max 0.968
_diffrn_reflns_limit_h_max 16
_diffrn_reflns_limit_h_min -16
_diffrn_reflns_limit_k_max 9
_diffrn_reflns_limit_k_min -14
_diffrn_reflns_limit_l_max 10
_diffrn_reflns_limit_l_min -10
_diffrn_reflns_number 8954
_diffrn_reflns_point_group_measured_fraction_full 0.972
_diffrn_reflns_point_group_measured_fraction_max 0.968
_diffrn_reflns_theta_full 67.679
_diffrn_reflns_theta_max 67.991
_diffrn_reflns_theta_min 4.773
_diffrn_source 'micro focus sealed tube'
_exptl_absorpt_coefficient_mu 3.200
_exptl_absorpt_correction_T_max 0.521
_exptl_absorpt_correction_T_min 0.418
_exptl_absorpt_correction_type multi-scan
_exptl_absorpt_process_details
;
SADABS, Bruker AXS Inc., Madison, 
Wisconsin, USA. 
;
_exptl_crystal_colour colorless
_exptl_crystal_density_diffrn 1.340
_exptl_crystal_density_method 'not measured'
_exptl_crystal_description needle
_exptl_crystal_F_000 632
_exptl_crystal_size_max 0.42
_exptl_crystal_size_mid 0.04
_exptl_crystal_size_min 0.04
_refine_diff_density_max 0.215
_refine_diff_density_min -0.186
_refine_diff_density_rms 0.043
_refine_ls_extinction_method none
_refine_ls_goodness_of_fit_ref 1.116
_refine_ls_hydrogen_treatment constr
_refine_ls_matrix_type full
_refine_ls_number_parameters 181
_refine_ls_number_reflns 2649
_refine_ls_number_restraints 0
_refine_ls_restrained_S_all 1.116
_refine_ls_R_factor_all 0.0514
_refine_ls_R_factor_gt 0.0386
_refine_ls_shift/su_max 0.000
_refine_ls_shift/su_mean 0.000
_refine_ls_structure_factor_coef Fsqd
_refine_ls_weighting_details 'w=1/[\s^2^(Fo^2^)+(0.0279P)^2^+1.1683P] where P=(Fo^2^+2Fc^2^)/3'
_refine_ls_weighting_scheme calc
_refine_ls_wR_factor_gt 0.0956
_refine_ls_wR_factor_ref 0.1010
_reflns_Friedel_coverage 0.000
_reflns_number_gt 2126
_reflns_number_total 2649
_reflns_threshold_expression 'I > 2\s(I)'
_cod_data_source_file c7ob00551b2.cif
_cod_data_source_block shelx
_cod_database_code 7155558
_shelx_space_group_comment
;
The symmetry employed for this shelxl refinement is uniquely defined
by the following loop, which should always be used as a source of
symmetry information in preference to the above space-group names.
They are only intended as comments.
;
_shelxl_version_number 2013-4

loop_
_space_group_symop_operation_xyz
'x, y, z'
'-x, y+1/2, -z+1/2'
'-x, -y, -z'
'x, -y-1/2, z-1/2'

loop_
_atom_site_label
_atom_site_type_symbol
_atom_site_fract_x
_atom_site_fract_y
_atom_site_fract_z
_atom_site_U_iso_or_equiv
_atom_site_adp_type
_atom_site_occupancy
_atom_site_site_symmetry_order
_atom_site_calc_flag
_atom_site_refinement_flags_posn
_atom_site_refinement_flags_adp
S1 S 0.74188(5) 0.12371(5) 0.04831(7) 0.04060(19) Uani 1 1 d . .
S2 S 0.87280(5) 0.11875(5) 0.37441(7) 0.04164(19) Uani 1 1 d . .
O1 O 0.48735(15) 0.14495(16) -0.7923(2) 0.0556(5) Uani 1 1 d . .
O2 O 1.15501(16) 0.12816(16) 1.1999(2) 0.0584(5) Uani 1 1 d . .
C1 C 0.73091(17) 0.01376(19) 0.1701(3) 0.0343(5) Uani 1 1 d . .
C2 C 0.78911(17) 0.01309(19) 0.3205(3) 0.0340(5) Uani 1 1 d . .
C3 C 0.78196(18) -0.0714(2) 0.4203(3) 0.0390(6) Uani 1 1 d . .
H3 H 0.8216 -0.0727 0.5220 0.047 Uiso 1 1 calc R U
C4 C 0.7174(2) -0.1533(2) 0.3720(3) 0.0458(6) Uani 1 1 d . .
H4 H 0.7125 -0.2104 0.4408 0.055 Uiso 1 1 calc R U
C5 C 0.6599(2) -0.1523(2) 0.2240(3) 0.0467(6) Uani 1 1 d . .
H5 H 0.6160 -0.2091 0.1910 0.056 Uiso 1 1 calc R U
C6 C 0.66627(18) -0.0688(2) 0.1239(3) 0.0406(6) Uani 1 1 d . .
H6 H 0.6260 -0.0680 0.0228 0.049 Uiso 1 1 calc R U
C7 C 0.69604(17) 0.0728(2) -0.1362(3) 0.0381(6) Uani 1 1 d . .
H7 H 0.7055 -0.0001 -0.1552 0.046 Uiso 1 1 calc R U
C8 C 0.64785(18) 0.1326(2) -0.2524(3) 0.0395(6) Uani 1 1 d . .
H8 H 0.6348 0.2043 -0.2313 0.047 Uiso 1 1 calc R U
C9 C 0.61520(17) 0.0928(2) -0.4074(3) 0.0365(5) Uani 1 1 d . .
H9 H 0.6317 0.0220 -0.4278 0.044 Uiso 1 1 calc R U
C10 C 0.56303(18) 0.1482(2) -0.5261(3) 0.0391(6) Uani 1 1 d . .
H10 H 0.5460 0.2196 -0.5102 0.047 Uiso 1 1 calc R U
C11 C 0.53246(18) 0.0998(2) -0.6786(3) 0.0396(6) Uani 1 1 d . .
H11 H 0.5490 0.0277 -0.6900 0.048 Uiso 1 1 calc R U
C12 C 0.88806(18) 0.1154(2) 0.5779(3) 0.0381(5) Uani 1 1 d . .
H12 H 0.8324 0.1015 0.6239 0.046 Uiso 1 1 calc R U
C13 C 0.97473(17) 0.13154(18) 0.6713(3) 0.0355(5) Uani 1 1 d . .
H13 H 1.0308 0.1431 0.6252 0.043 Uiso 1 1 calc R U
C14 C 0.98678(18) 0.13214(18) 0.8387(3) 0.0359(5) Uani 1 1 d . .
H14 H 0.9292 0.1258 0.8827 0.043 Uiso 1 1 calc R U
C15 C 1.07264(18) 0.14085(19) 0.9371(3) 0.0388(6) Uani 1 1 d . .
H15 H 1.1307 0.1539 0.8968 0.047 Uiso 1 1 calc R U
C16 C 1.0791(2) 0.13081(19) 1.1042(3) 0.0432(6) Uani 1 1 d . .
H16 H 1.0192 0.1259 1.1419 0.052 Uiso 1 1 calc R U

loop_
_atom_site_aniso_label
_atom_site_aniso_U_11
_atom_site_aniso_U_22
_atom_site_aniso_U_33
_atom_site_aniso_U_23
_atom_site_aniso_U_13
_atom_site_aniso_U_12
S1 0.0501(4) 0.0383(4) 0.0308(3) 0.0035(2) 0.0008(3) -0.0025(3)
S2 0.0458(4) 0.0464(4) 0.0311(3) 0.0007(3) 0.0033(3) -0.0097(3)
O1 0.0667(13) 0.0586(13) 0.0358(10) -0.0020(9) -0.0047(9) 0.0020(10)
O2 0.0690(13) 0.0601(13) 0.0380(10) 0.0039(9) -0.0109(9) 0.0032(10)
C1 0.0372(12) 0.0351(13) 0.0309(12) -0.0005(10) 0.0070(10) 0.0039(10)
C2 0.0357(12) 0.0363(13) 0.0305(11) -0.0010(10) 0.0074(10) 0.0022(10)
C3 0.0444(14) 0.0414(14) 0.0313(12) 0.0027(10) 0.0071(10) 0.0050(11)
C4 0.0587(16) 0.0357(14) 0.0460(15) 0.0065(11) 0.0171(13) 0.0004(12)
C5 0.0519(16) 0.0409(15) 0.0494(15) -0.0048(12) 0.0147(13) -0.0092(12)
C6 0.0415(13) 0.0445(15) 0.0354(12) -0.0043(11) 0.0063(11) -0.0006(12)
C7 0.0419(13) 0.0398(14) 0.0326(12) 0.0011(10) 0.0069(10) 0.0005(11)
C8 0.0419(13) 0.0413(14) 0.0357(13) 0.0008(11) 0.0080(10) 0.0017(11)
C9 0.0388(12) 0.0391(13) 0.0334(12) 0.0035(10) 0.0112(10) 0.0001(11)
C10 0.0447(14) 0.0404(14) 0.0314(12) -0.0008(10) 0.0052(11) 0.0006(11)
C11 0.0414(13) 0.0445(15) 0.0343(13) -0.0037(11) 0.0107(11) -0.0050(11)
C12 0.0393(13) 0.0419(14) 0.0337(12) -0.0020(10) 0.0082(10) -0.0020(11)
C13 0.0371(12) 0.0338(13) 0.0355(12) 0.0004(10) 0.0067(10) -0.0010(10)
C14 0.0396(13) 0.0317(13) 0.0364(12) 0.0001(10) 0.0067(10) 0.0004(10)
C15 0.0409(13) 0.0369(14) 0.0376(13) -0.0009(10) 0.0041(11) 0.0028(11)
C16 0.0565(16) 0.0329(14) 0.0379(13) -0.0004(10) 0.0029(12) 0.0029(12)

loop_
_atom_type_symbol
_atom_type_description
_atom_type_scat_dispersion_real
_atom_type_scat_dispersion_imag
_atom_type_scat_source
C C 0.0181 0.0091 'International Tables Vol C Tables 4.2.6.8 and 6.1.1.4'
H H 0.0000 0.0000 'International Tables Vol C Tables 4.2.6.8 and 6.1.1.4'
O O 0.0492 0.0322 'International Tables Vol C Tables 4.2.6.8 and 6.1.1.4'
S S 0.3331 0.5567 'International Tables Vol C Tables 4.2.6.8 and 6.1.1.4'

loop_
_geom_angle_atom_site_label_1
_geom_angle_atom_site_label_2
_geom_angle_atom_site_label_3
_geom_angle
C7 S1 C1 101.79(12)
C12 S2 C2 101.48(11)
C6 C1 C2 119.5(2)
C6 C1 S1 122.78(18)
C2 C1 S1 117.67(18)
C3 C2 C1 119.4(2)
C3 C2 S2 122.20(18)
C1 C2 S2 118.32(18)
C4 C3 C2 120.2(2)
C4 C3 H3 119.9
C2 C3 H3 119.9
C3 C4 C5 120.3(2)
C3 C4 H4 119.9
C5 C4 H4 119.9
C4 C5 C6 120.0(2)
C4 C5 H5 120.0
C6 C5 H5 120.0
C5 C6 C1 120.5(2)
C5 C6 H6 119.7
C1 C6 H6 119.7
C8 C7 S1 122.2(2)
C8 C7 H7 118.9
S1 C7 H7 118.9
C7 C8 C9 122.6(2)
C7 C8 H8 118.7
C9 C8 H8 118.7
C10 C9 C8 124.8(2)
C10 C9 H9 117.6
C8 C9 H9 117.6
C9 C10 C11 120.4(2)
C9 C10 H10 119.8
C11 C10 H10 119.8
O1 C11 C10 124.4(3)
O1 C11 H11 117.8
C10 C11 H11 117.8
C13 C12 S2 122.65(19)
C13 C12 H12 118.7
S2 C12 H12 118.7
C12 C13 C14 122.7(2)
C12 C13 H13 118.7
C14 C13 H13 118.7
C15 C14 C13 125.0(2)
C15 C14 H14 117.5
C13 C14 H14 117.5
C14 C15 C16 121.3(2)
C14 C15 H15 119.4
C16 C15 H15 119.4
O2 C16 C15 125.2(3)
O2 C16 H16 117.4
C15 C16 H16 117.4

loop_
_geom_bond_atom_site_label_1
_geom_bond_atom_site_label_2
_geom_bond_distance
S1 C7 1.737(2)
S1 C1 1.774(2)
S2 C12 1.746(2)
S2 C2 1.774(2)
O1 C11 1.210(3)
O2 C16 1.213(3)
C1 C6 1.385(3)
C1 C2 1.404(3)
C2 C3 1.393(3)
C3 C4 1.381(4)
C3 H3 0.9500
C4 C5 1.383(4)
C4 H4 0.9500
C5 C6 1.384(4)
C5 H5 0.9500
C6 H6 0.9500
C7 C8 1.338(3)
C7 H7 0.9500
C8 C9 1.433(3)
C8 H8 0.9500
C9 C10 1.342(3)
C9 H9 0.9500
C10 C11 1.452(3)
C10 H10 0.9500
C11 H11 0.9500
C12 C13 1.333(3)
C12 H12 0.9500
C13 C14 1.437(3)
C13 H13 0.9500
C14 C15 1.333(3)
C14 H14 0.9500
C15 C16 1.446(4)
C15 H15 0.9500
C16 H16 0.9500
